data_8101848
loop_
_publ_author_name
'Torres, R.'
'Faini, F.'
'Rodilla, J. M. L.'
'Silva, L. A.'
'Sanz, F.'

_publ_section_title
;
Crystal structure of taedol, C~10~H~16~O~2~, from Haplopappus taeda 
;
_journal_issue 4
_journal_name_full 'Zeitschrift f\"ur Kristallographie - New Crystal Structures'
_journal_page_first 537
_journal_page_last 538
_journal_volume 220
_journal_year 2005
_chemical_absolute_configuration rm
_chemical_formula_moiety 'C10 H16 O2'
_chemical_formula_sum 'C10 H16 O2'
_chemical_formula_weight 168.23
_space_group_IT_number 4
_symmetry_cell_setting monoclinic
_symmetry_Int_Tables_number 4
_symmetry_space_group_name_Hall 'P 2yb'
_symmetry_space_group_name_H-M 'P 1 21 1'
_atom_sites_solution_hydrogens geom
_atom_sites_solution_primary direct
_atom_sites_solution_secondary difmap
_audit_creation_method SHELXL
_cell_angle_alpha 90.00
_cell_angle_beta 96.29(3)
_cell_angle_gamma 90.00
_cell_formula_units_Z 2
_cell_length_a 8.974(2)
_cell_length_b 5.933(1)
_cell_length_c 8.994(2)
_cell_measurement_reflns_used 25
_cell_measurement_temperature 293(2)
_cell_measurement_theta_max 20
_cell_measurement_theta_min 8
_cell_volume 475.98(17)
_computing_cell_refinement CRYSOM
_computing_data_collection CRYSOM
_computing_data_reduction XRAY-80
_computing_molecular_graphics 'Siemens SHELXTL'
_computing_publication_material 'Siemens SHELXTL'
_computing_structure_refinement 'Siemens SHELXTL'
_computing_structure_solution 'Siemens SHELXTL'
_diffrn_ambient_temperature 293(2)
_diffrn_measured_fraction_theta_full 0.985
_diffrn_measured_fraction_theta_max 0.985
_diffrn_measurement_device 'SEIFERT XRD 3000 SC'
_diffrn_measurement_method omega/2theta
_diffrn_radiation_monochromator graphite
_diffrn_radiation_type CuK\a
_diffrn_radiation_wavelength 1.54180
_diffrn_reflns_av_R_equivalents 0.0000
_diffrn_reflns_av_sigmaI/netI 0.0234
_diffrn_reflns_limit_h_max 9
_diffrn_reflns_limit_h_min 0
_diffrn_reflns_limit_k_max 6
_diffrn_reflns_limit_k_min 0
_diffrn_reflns_limit_l_max 9
_diffrn_reflns_limit_l_min -9
_diffrn_reflns_number 826
_diffrn_reflns_theta_full 59.99
_diffrn_reflns_theta_max 59.99
_diffrn_reflns_theta_min 4.95
_diffrn_source 'fine-focus sealed tube'
_diffrn_standards_decay_% 'no decay, variation 0.5'
_diffrn_standards_interval_count 100
_diffrn_standards_number 2
_exptl_absorpt_coefficient_mu 0.638
_exptl_absorpt_correction_type none
_exptl_crystal_colour colorless
_exptl_crystal_density_diffrn 1.174
_exptl_crystal_description prismatic
_exptl_crystal_F_000 184
_exptl_crystal_size_max 0.15
_exptl_crystal_size_mid 0.10
_exptl_crystal_size_min 0.08
_refine_diff_density_max 0.177
_refine_diff_density_min -0.199
_refine_diff_density_rms 0.040
_refine_ls_abs_structure_details 'Flack H D (1983), Acta Cryst. A39, 876-881'
_refine_ls_abs_structure_Flack 0.5(8)
_refine_ls_extinction_coef 0.022(6)
_refine_ls_extinction_expression Fc^*^=kFc[1+0.001xFc^2^\l^3^/sin(2\q)]^-1/4^
_refine_ls_extinction_method SHELXL
_refine_ls_goodness_of_fit_ref 0.968
_refine_ls_hydrogen_treatment noref
_refine_ls_matrix_type full
_refine_ls_number_parameters 113
_refine_ls_number_reflns 774
_refine_ls_number_restraints 1
_refine_ls_restrained_S_all 0.967
_refine_ls_R_factor_all 0.0666
_refine_ls_R_factor_gt 0.0517
_refine_ls_shift/su_max 0.000
_refine_ls_shift/su_mean 0.000
_refine_ls_structure_factor_coef Fsqd
_refine_ls_weighting_details 'calc w=1/[\s^2^(Fo^2^)+(0.1055P)^2^+0.0000P] where P=(Fo^2^+2Fc^2^)/3'
_refine_ls_weighting_scheme calc
_refine_ls_wR_factor_gt 0.1310
_refine_ls_wR_factor_ref 0.1475
_reflns_number_gt 563
_reflns_number_total 774
_reflns_threshold_expression >2sigma(I)
_cod_data_source_file 1267-1624.cff
_cod_data_source_block rayfin
_cod_original_sg_symbol_H-M P12(1)1
_cod_database_code 8101848

loop_
_symmetry_equiv_pos_as_xyz
'x, y, z'
'-x, y+1/2, -z'

loop_
_atom_site_label
_atom_site_type_symbol
_atom_site_fract_x
_atom_site_fract_y
_atom_site_fract_z
_atom_site_U_iso_or_equiv
_atom_site_adp_type
_atom_site_occupancy
_atom_site_symmetry_multiplicity
_atom_site_Wyckoff_symbol
_atom_site_calc_flag
_atom_site_refinement_flags
_atom_site_disorder_assembly
_atom_site_disorder_group
O1 O 0.8263(5) -0.5561(7) 0.0826(4) 0.0847(11) Uani 1 2 a d . . .
H1 H 0.8255 -0.6810 0.1215 0.127 Uiso 1 2 a calc R . .
O2 O 0.8006(5) 0.0072(7) 0.2030(5) 0.0970(13) Uani 1 2 a d . . .
C1 C 0.4376(6) -0.0560(10) 0.2879(5) 0.0730(14) Uani 1 2 a d . . .
C2 C 0.4184(5) -0.2873(9) 0.2243(6) 0.0808(17) Uani 1 2 a d . . .
H2A H 0.3331 -0.2880 0.1481 0.097 Uiso 1 2 a calc R . .
H2B H 0.3966 -0.3902 0.3029 0.097 Uiso 1 2 a calc R . .
C3 C 0.5551(5) -0.3710(10) 0.1563(5) 0.0738(13) Uani 1 2 a d . . .
H3A H 0.5656 -0.2882 0.0651 0.089 Uiso 1 2 a calc R . .
H3B H 0.5425 -0.5292 0.1309 0.089 Uiso 1 2 a calc R . .
C4 C 0.6958(5) -0.3403(9) 0.2654(5) 0.0607(12) Uani 1 2 a d . . .
H4 H 0.6904 -0.4361 0.3534 0.073 Uiso 1 2 a calc R . .
C5 C 0.8434(6) -0.3863(9) 0.1970(5) 0.0717(13) Uani 1 2 a d . . .
C6 C 0.8671(8) -0.1628(11) 0.1230(7) 0.0978(19) Uani 1 2 a d . . .
H6A H 0.9735 -0.1335 0.1233 0.117 Uiso 1 2 a calc R . .
H6B H 0.8218 -0.1654 0.0200 0.117 Uiso 1 2 a calc R . .
C7 C 0.7153(6) -0.0945(9) 0.3134(5) 0.0705(14) Uani 1 2 a d . . .
H7 H 0.7752 -0.0888 0.4111 0.085 Uiso 1 2 a calc R . .
C8 C 0.5714(6) 0.0302(10) 0.3235(5) 0.0740(13) Uani 1 2 a d . . .
H8 H 0.5773 0.1784 0.3573 0.089 Uiso 1 2 a calc R . .
C9 C 0.9695(6) -0.4498(13) 0.3164(6) 0.0985(18) Uani 1 2 a d . . .
H9A H 0.9466 -0.5912 0.3606 0.148 Uiso 1 2 a calc R . .
H9B H 0.9799 -0.3353 0.3922 0.148 Uiso 1 2 a calc R . .
H9C H 1.0615 -0.4632 0.2719 0.148 Uiso 1 2 a calc R . .
C10 C 0.2975(6) 0.0726(12) 0.3068(6) 0.0957(18) Uani 1 2 a d . . .
H10A H 0.3232 0.2142 0.3545 0.144 Uiso 1 2 a calc R . .
H10B H 0.2365 -0.0131 0.3675 0.144 Uiso 1 2 a calc R . .
H10C H 0.2429 0.0991 0.2105 0.144 Uiso 1 2 a calc R . .

loop_
_atom_site_aniso_label
_atom_site_aniso_U_11
_atom_site_aniso_U_22
_atom_site_aniso_U_33
_atom_site_aniso_U_23
_atom_site_aniso_U_13
_atom_site_aniso_U_12
O1 0.113(3) 0.068(2) 0.076(2) -0.0036(18) 0.0183(19) 0.005(2)
O2 0.112(3) 0.066(2) 0.121(3) -0.004(2) 0.047(2) -0.016(2)
C1 0.074(3) 0.075(3) 0.069(3) 0.002(3) 0.007(2) -0.008(3)
C2 0.069(3) 0.074(4) 0.095(4) -0.009(3) -0.009(3) -0.006(3)
C3 0.078(3) 0.068(3) 0.070(3) -0.006(3) -0.013(2) -0.007(3)
C4 0.063(3) 0.057(3) 0.061(2) 0.001(2) -0.001(2) -0.009(2)
C5 0.082(3) 0.060(3) 0.073(3) 0.004(3) 0.010(2) 0.004(3)
C6 0.112(4) 0.082(4) 0.104(4) 0.008(4) 0.034(3) 0.001(4)
C7 0.075(3) 0.069(3) 0.067(3) -0.003(3) 0.008(2) -0.015(3)
C8 0.094(4) 0.061(3) 0.068(3) -0.008(3) 0.016(2) -0.004(3)
C9 0.072(3) 0.100(4) 0.120(4) 0.001(4) -0.005(3) 0.006(3)
C10 0.093(4) 0.104(5) 0.090(3) 0.000(4) 0.010(3) 0.008(4)

loop_
_atom_type_symbol
_atom_type_description
_atom_type_scat_dispersion_real
_atom_type_scat_dispersion_imag
_atom_type_scat_source
C C 0.0181 0.0091 'International Tables Vol C Tables 4.2.6.8 and 6.1.1.4'
H H 0.0000 0.0000 'International Tables Vol C Tables 4.2.6.8 and 6.1.1.4'
O O 0.0492 0.0322 'International Tables Vol C Tables 4.2.6.8 and 6.1.1.4'

loop_
_geom_angle_atom_site_label_1
_geom_angle_atom_site_label_2
_geom_angle_atom_site_label_3
_geom_angle
_geom_angle_site_symmetry_1
_geom_angle_site_symmetry_3
_geom_angle_publ_flag
C6 O2 C7 109.7(4) . . ?
C8 C1 C2 121.2(5) . . ?
C8 C1 C10 122.1(6) . . ?
C2 C1 C10 116.7(5) . . ?
C1 C2 C3 113.1(4) . . ?
C2 C3 C4 110.6(4) . . ?
C3 C4 C7 110.9(4) . . ?
C3 C4 C5 114.1(4) . . ?
C7 C4 C5 101.8(4) . . ?
O1 C5 C6 108.0(4) . . ?
O1 C5 C9 110.2(5) . . ?
C6 C5 C9 113.6(5) . . ?
O1 C5 C4 112.3(4) . . ?
C6 C5 C4 100.9(4) . . ?
C9 C5 C4 111.5(4) . . ?
O2 C6 C5 108.4(4) . . ?
O2 C7 C8 111.1(4) . . ?
O2 C7 C4 104.9(4) . . ?
C8 C7 C4 114.6(4) . . ?
C1 C8 C7 124.3(5) . . ?

loop_
_geom_bond_atom_site_label_1
_geom_bond_atom_site_label_2
_geom_bond_distance
_geom_bond_site_symmetry_2
_geom_bond_publ_flag
O1 C5 1.436(6) . ?
O2 C6 1.409(7) . ?
O2 C7 1.450(6) . ?
C1 C8 1.311(7) . ?
C1 C2 1.489(8) . ?
C1 C10 1.496(8) . ?
C2 C3 1.514(7) . ?
C3 C4 1.523(6) . ?
C4 C7 1.526(7) . ?
C4 C5 1.544(7) . ?
C5 C6 1.509(8) . ?
C5 C9 1.520(7) . ?
C7 C8 1.499(7) . ?

loop_
_cod_related_entry_id
_cod_related_entry_database
_cod_related_entry_code
1 ChemSpider 30653887
